data_7107965
loop_
_publ_author_name
'Gael Ung'
'Daniel Mendoza-Espinosa'
'Guy Bertrand'

_publ_section_title
;
 Ynamides: stable ligand equivalents of unstable oxazol-4-ylidenes (novel
 mesoionic carbenes)
;
_journal_name_full Chem.Commun.
_journal_page_first 7088
_journal_paper_doi 10.1039/c2cc33319h
_journal_volume 48
_journal_year 2012
_chemical_formula_moiety 'C20 H17 Cl N O3 Rh, C H Cl3'
_chemical_formula_sum 'C21 H18 Cl4 N O3 Rh'
_chemical_formula_weight 577.07
_chemical_name_common GU1188
_chemical_name_systematic
;
?
;
_space_group_IT_number 14
_symmetry_cell_setting monoclinic
_symmetry_space_group_name_Hall '-P 2ybc'
_symmetry_space_group_name_H-M 'P 1 21/c 1'
_atom_sites_solution_hydrogens geom
_atom_sites_solution_primary direct
_atom_sites_solution_secondary difmap
_audit_creation_method SHELXL-97
_cell_angle_alpha 90.00
_cell_angle_beta 91.668(2)
_cell_angle_gamma 90.00
_cell_formula_units_Z 4
_cell_length_a 14.7427(9)
_cell_length_b 19.1083(12)
_cell_length_c 8.2340(5)
_cell_measurement_reflns_used 9911
_cell_measurement_temperature 293(2)
_cell_measurement_theta_max 38.84
_cell_measurement_theta_min 3.27
_cell_volume 2318.6(2)
_computing_cell_refinement 'Bruker SAINT'
_computing_data_collection 'Bruker APEX2'
_computing_data_reduction 'Bruker SAINT'
_computing_molecular_graphics 'Bruker SHELXTL'
_computing_publication_material 'Bruker SHELXTL'
_computing_structure_refinement 'SHELXL-97 (Sheldrick, 1997)'
_computing_structure_solution 'SHELXS-97 (Sheldrick, 2008)'
_diffrn_ambient_temperature 293(2)
_diffrn_measured_fraction_theta_full 0.936
_diffrn_measured_fraction_theta_max 0.936
_diffrn_measurement_device_type 'Bruker APEX-II CCD'
_diffrn_measurement_method '\f and \w scans'
_diffrn_radiation_monochromator graphite
_diffrn_radiation_source 'fine-focus sealed tube'
_diffrn_radiation_type MoK\a
_diffrn_radiation_wavelength 0.71073
_diffrn_reflns_av_R_equivalents 0.0406
_diffrn_reflns_av_sigmaI/netI 0.0589
_diffrn_reflns_limit_h_max 27
_diffrn_reflns_limit_h_min -20
_diffrn_reflns_limit_k_max 32
_diffrn_reflns_limit_k_min -35
_diffrn_reflns_limit_l_max 15
_diffrn_reflns_limit_l_min -12
_diffrn_reflns_number 33043
_diffrn_reflns_theta_full 41.65
_diffrn_reflns_theta_max 41.65
_diffrn_reflns_theta_min 2.13
_diffrn_standards_number 0
_exptl_absorpt_coefficient_mu 1.220
_exptl_absorpt_correction_type none
_exptl_crystal_colour yellow
_exptl_crystal_density_diffrn 1.653
_exptl_crystal_density_meas 0
_exptl_crystal_density_method 'not measured'
_exptl_crystal_description block
_exptl_crystal_F_000 1152
_exptl_crystal_size_max 0.22
_exptl_crystal_size_mid 0.12
_exptl_crystal_size_min 0.13
_refine_diff_density_max 2.028
_refine_diff_density_min -1.808
_refine_diff_density_rms 0.126
_refine_ls_extinction_method none
_refine_ls_goodness_of_fit_ref 1.005
_refine_ls_hydrogen_treatment constr
_refine_ls_matrix_type full
_refine_ls_number_parameters 273
_refine_ls_number_reflns 14858
_refine_ls_number_restraints 0
_refine_ls_restrained_S_all 1.005
_refine_ls_R_factor_all 0.0737
_refine_ls_R_factor_gt 0.0419
_refine_ls_shift/su_max 0.004
_refine_ls_shift/su_mean 0.000
_refine_ls_structure_factor_coef Fsqd
_refine_ls_weighting_details 'calc w=1/[\s^2^(Fo^2^)+(0.0554P)^2^+0.5613P] where P=(Fo^2^+2Fc^2^)/3'
_refine_ls_weighting_scheme calc
_refine_ls_wR_factor_gt 0.0995
_refine_ls_wR_factor_ref 0.1150
_reflns_number_gt 10254
_reflns_number_total 14858
_reflns_threshold_expression >2sigma(I)
_cod_data_source_file c2cc33319h.txt
_cod_data_source_block shelxl
_cod_original_sg_symbol_H-M P2(1)/c
_cod_database_code 7107965

loop_
_symmetry_equiv_pos_as_xyz
'x, y, z'
'-x, y+1/2, -z+1/2'
'-x, -y, -z'
'x, -y-1/2, z-1/2'

loop_
_atom_site_label
_atom_site_type_symbol
_atom_site_fract_x
_atom_site_fract_y
_atom_site_fract_z
_atom_site_U_iso_or_equiv
_atom_site_adp_type
_atom_site_occupancy
_atom_site_symmetry_multiplicity
_atom_site_calc_flag
_atom_site_refinement_flags
Rh1 Rh 0.705169(8) 0.507310(6) 0.575984(14) 0.01836(3) Uani 1 1 d .
Cl1 Cl 0.82546(3) 0.47547(2) 0.40494(5) 0.02190(7) Uani 1 1 d .
O1 O 0.78962(8) 0.72139(6) 0.54741(13) 0.01762(17) Uani 1 1 d .
O2 O 0.55611(12) 0.55298(10) 0.7855(2) 0.0435(4) Uani 1 1 d .
O3 O 0.61942(15) 0.36422(8) 0.5283(3) 0.0464(4) Uani 1 1 d .
N1 N 0.83089(9) 0.63297(6) 0.69674(15) 0.01680(19) Uani 1 1 d .
C1 C 0.75881(10) 0.60745(7) 0.59569(17) 0.0177(2) Uani 1 1 d .
C2 C 0.73450(10) 0.66446(7) 0.50488(17) 0.0178(2) Uani 1 1 d .
C3 C 0.84779(10) 0.69923(7) 0.66214(17) 0.0168(2) Uani 1 1 d .
C4 C 0.87603(11) 0.59453(8) 0.83426(18) 0.0198(2) Uani 1 1 d .
H4 H 0.9113 0.6285 0.8990 0.024 Uiso 1 1 calc R
C5 C 0.94153(14) 0.54049(10) 0.7713(2) 0.0285(3) Uani 1 1 d .
H5A H 0.9086 0.5063 0.7077 0.043 Uiso 1 1 calc R
H5B H 0.9721 0.5178 0.8614 0.043 Uiso 1 1 calc R
H5C H 0.9853 0.5631 0.7051 0.043 Uiso 1 1 calc R
C6 C 0.80555(13) 0.56271(10) 0.9433(2) 0.0264(3) Uani 1 1 d .
H6A H 0.7628 0.5981 0.9729 0.040 Uiso 1 1 calc R
H6B H 0.8351 0.5443 1.0396 0.040 Uiso 1 1 calc R
H6C H 0.7743 0.5257 0.8863 0.040 Uiso 1 1 calc R
C7 C 0.91548(10) 0.74802(7) 0.72701(17) 0.0173(2) Uani 1 1 d .
C8 C 0.89087(11) 0.81857(8) 0.74093(18) 0.0191(2) Uani 1 1 d .
H8 H 0.8333 0.8331 0.7065 0.023 Uiso 1 1 calc R
C9 C 0.95226(12) 0.86669(8) 0.8059(2) 0.0235(3) Uani 1 1 d .
H9 H 0.9356 0.9134 0.8163 0.028 Uiso 1 1 calc R
C10 C 1.03852(13) 0.84516(9) 0.8554(2) 0.0261(3) Uani 1 1 d .
H10 H 1.0793 0.8773 0.9006 0.031 Uiso 1 1 calc R
C11 C 1.06410(12) 0.77573(10) 0.8376(2) 0.0276(3) Uani 1 1 d .
H11 H 1.1224 0.7617 0.8690 0.033 Uiso 1 1 calc R
C12 C 1.00316(11) 0.72714(9) 0.7732(2) 0.0232(3) Uani 1 1 d .
H12 H 1.0207 0.6807 0.7608 0.028 Uiso 1 1 calc R
C13 C 0.66409(10) 0.67748(8) 0.38089(17) 0.0187(2) Uani 1 1 d .
C14 C 0.62488(12) 0.62144(9) 0.2945(2) 0.0239(3) Uani 1 1 d .
H14 H 0.6471 0.5763 0.3104 0.029 Uiso 1 1 calc R
C15 C 0.55293(13) 0.63312(10) 0.1852(2) 0.0277(3) Uani 1 1 d .
H15 H 0.5269 0.5957 0.1287 0.033 Uiso 1 1 calc R
C16 C 0.51954(12) 0.70037(11) 0.1598(2) 0.0277(3) Uani 1 1 d .
H16 H 0.4702 0.7078 0.0889 0.033 Uiso 1 1 calc R
C17 C 0.56031(13) 0.75621(10) 0.2406(2) 0.0263(3) Uani 1 1 d .
H17 H 0.5392 0.8014 0.2213 0.032 Uiso 1 1 calc R
C18 C 0.63219(11) 0.74535(8) 0.34999(19) 0.0217(3) Uani 1 1 d .
H18 H 0.6593 0.7833 0.4030 0.026 Uiso 1 1 calc R
C19 C 0.61322(13) 0.53514(10) 0.7050(2) 0.0282(3) Uani 1 1 d .
C20 C 0.65241(13) 0.41701(9) 0.5473(2) 0.0276(3) Uani 1 1 d .
C21 C 0.26909(12) 0.87109(9) 0.3882(2) 0.0247(3) Uani 1 1 d .
H21 H 0.2336 0.8891 0.2949 0.030 Uiso 1 1 calc R
Cl2 Cl 0.35839(3) 0.92918(3) 0.43036(7) 0.03717(10) Uani 1 1 d .
Cl3 Cl 0.19697(5) 0.86428(3) 0.55413(8) 0.04449(14) Uani 1 1 d .
Cl4 Cl 0.31110(4) 0.78830(3) 0.33714(8) 0.04242(12) Uani 1 1 d .

loop_
_atom_site_aniso_label
_atom_site_aniso_U_11
_atom_site_aniso_U_22
_atom_site_aniso_U_33
_atom_site_aniso_U_23
_atom_site_aniso_U_13
_atom_site_aniso_U_12
Rh1 0.01905(5) 0.01469(5) 0.02135(5) -0.00021(3) 0.00074(4) -0.00081(3)
Cl1 0.02120(15) 0.01952(14) 0.02501(15) -0.00392(11) 0.00126(12) -0.00011(11)
O1 0.0189(4) 0.0150(4) 0.0189(4) 0.0001(3) 0.0001(3) -0.0002(3)
O2 0.0346(8) 0.0412(9) 0.0557(10) -0.0070(7) 0.0192(7) 0.0031(7)
O3 0.0525(10) 0.0232(6) 0.0644(11) -0.0061(7) 0.0174(9) -0.0141(7)
N1 0.0187(5) 0.0135(4) 0.0181(5) -0.0006(3) -0.0008(4) 0.0011(4)
C1 0.0181(5) 0.0158(5) 0.0192(5) -0.0017(4) 0.0001(4) -0.0003(4)
C2 0.0185(5) 0.0162(5) 0.0187(5) -0.0010(4) -0.0002(4) -0.0011(4)
C3 0.0185(5) 0.0148(5) 0.0173(5) -0.0010(4) 0.0016(4) 0.0008(4)
C4 0.0243(6) 0.0161(5) 0.0188(5) -0.0001(4) -0.0030(5) 0.0018(5)
C5 0.0326(8) 0.0255(7) 0.0269(7) -0.0036(6) -0.0080(6) 0.0116(6)
C6 0.0327(8) 0.0249(7) 0.0216(6) 0.0037(5) -0.0022(6) -0.0057(6)
C7 0.0187(5) 0.0152(5) 0.0181(5) -0.0005(4) 0.0012(4) -0.0007(4)
C8 0.0203(6) 0.0156(5) 0.0217(6) 0.0009(4) 0.0026(5) -0.0006(4)
C9 0.0286(7) 0.0158(6) 0.0262(7) -0.0015(5) 0.0037(6) -0.0040(5)
C10 0.0280(7) 0.0229(7) 0.0271(7) 0.0007(5) -0.0028(6) -0.0080(6)
C11 0.0224(7) 0.0242(7) 0.0357(8) 0.0027(6) -0.0053(6) -0.0032(5)
C12 0.0206(6) 0.0189(6) 0.0299(7) -0.0005(5) -0.0009(5) 0.0001(5)
C13 0.0183(5) 0.0194(6) 0.0184(5) 0.0012(4) 0.0010(4) 0.0005(4)
C14 0.0271(7) 0.0207(6) 0.0236(6) 0.0000(5) -0.0044(5) -0.0002(5)
C15 0.0278(7) 0.0305(8) 0.0244(7) 0.0011(6) -0.0067(6) -0.0033(6)
C16 0.0219(7) 0.0364(9) 0.0246(7) 0.0069(6) -0.0026(5) 0.0002(6)
C17 0.0257(7) 0.0266(7) 0.0264(7) 0.0070(6) -0.0008(6) 0.0041(6)
C18 0.0222(6) 0.0206(6) 0.0223(6) 0.0015(5) 0.0000(5) 0.0010(5)
C19 0.0269(7) 0.0235(7) 0.0344(8) -0.0020(6) 0.0035(6) -0.0014(6)
C20 0.0300(8) 0.0197(6) 0.0335(8) -0.0003(6) 0.0080(6) -0.0026(6)
C21 0.0213(6) 0.0234(7) 0.0292(7) 0.0029(5) -0.0005(6) 0.0011(5)
Cl2 0.02454(18) 0.0325(2) 0.0542(3) 0.00284(19) -0.00342(18) -0.00457(16)
Cl3 0.0535(3) 0.0320(2) 0.0494(3) -0.0064(2) 0.0260(3) -0.0102(2)
Cl4 0.0369(2) 0.0314(2) 0.0593(3) -0.0109(2) 0.0079(2) 0.00418(19)

loop_
_atom_type_symbol
_atom_type_description
_atom_type_scat_dispersion_real
_atom_type_scat_dispersion_imag
_atom_type_scat_source
C C 0.0033 0.0016 'International Tables Vol C Tables 4.2.6.8 and 6.1.1.4'
H H 0.0000 0.0000 'International Tables Vol C Tables 4.2.6.8 and 6.1.1.4'
N N 0.0061 0.0033 'International Tables Vol C Tables 4.2.6.8 and 6.1.1.4'
O O 0.0106 0.0060 'International Tables Vol C Tables 4.2.6.8 and 6.1.1.4'
Cl Cl 0.1484 0.1585 'International Tables Vol C Tables 4.2.6.8 and 6.1.1.4'
Rh Rh -1.1178 0.9187 'International Tables Vol C Tables 4.2.6.8 and 6.1.1.4'

loop_
_geom_angle_atom_site_label_1
_geom_angle_atom_site_label_2
_geom_angle_atom_site_label_3
_geom_angle
C19 Rh1 C20 91.63(8)
C19 Rh1 C1 88.49(7)
C20 Rh1 C1 176.85(7)
C19 Rh1 Cl1 177.88(6)
C20 Rh1 Cl1 90.21(5)
C1 Rh1 Cl1 89.61(4)
C3 O1 C2 106.83(11)
C3 N1 C1 110.22(12)
C3 N1 C4 123.54(13)
C1 N1 C4 125.97(12)
C2 C1 N1 103.16(12)
C2 C1 Rh1 126.90(11)
N1 C1 Rh1 129.85(10)
C1 C2 O1 110.07(13)
C1 C2 C13 133.77(14)
O1 C2 C13 116.14(12)
N1 C3 O1 109.68(13)
N1 C3 C7 131.70(13)
O1 C3 C7 118.62(12)
N1 C4 C5 110.54(12)
N1 C4 C6 110.38(13)
C5 C4 C6 112.50(14)
C12 C7 C8 119.53(14)
C12 C7 C3 122.46(13)
C8 C7 C3 118.01(13)
C9 C8 C7 120.12(15)
C8 C9 C10 119.96(15)
C9 C10 C11 120.15(16)
C12 C11 C10 120.35(17)
C11 C12 C7 119.84(15)
C18 C13 C14 118.96(14)
C18 C13 C2 120.96(14)
C14 C13 C2 120.04(14)
C15 C14 C13 120.14(16)
C14 C15 C16 120.46(17)
C17 C16 C15 119.52(16)
C16 C17 C18 120.64(16)
C17 C18 C13 120.20(16)
O2 C19 Rh1 179.50(18)
O3 C20 Rh1 178.3(2)
Cl2 C21 Cl4 110.54(10)
Cl2 C21 Cl3 111.18(10)
Cl4 C21 Cl3 110.18(10)

loop_
_geom_bond_atom_site_label_1
_geom_bond_atom_site_label_2
_geom_bond_distance
Rh1 C19 1.8256(19)
Rh1 C20 1.9046(18)
Rh1 C1 2.0750(14)
Rh1 Cl1 2.3757(4)
O1 C3 1.3266(18)
O1 C2 1.3962(18)
O2 C19 1.139(2)
O3 C20 1.129(2)
N1 C3 1.3232(18)
N1 C1 1.4169(19)
N1 C4 1.4902(19)
C1 C2 1.363(2)
C2 C13 1.456(2)
C3 C7 1.456(2)
C4 C5 1.515(2)
C4 C6 1.520(2)
C7 C12 1.395(2)
C7 C8 1.402(2)
C8 C9 1.387(2)
C9 C10 1.387(3)
C10 C11 1.388(3)
C11 C12 1.387(2)
C13 C18 1.400(2)
C13 C14 1.401(2)
C14 C15 1.389(2)
C15 C16 1.390(3)
C16 C17 1.385(3)
C17 C18 1.386(2)
C21 Cl2 1.7491(18)
C21 Cl4 1.7546(18)
C21 Cl3 1.7599(18)
